data_2226082
loop_
_publ_author_name
'Dong, Gui-Ying'
'Liu, Xin-Hua'
'Liu, Tong-Fei'
'Khan, Islam Ullah'

_publ_section_title
;
 3,3'-(<i>p</i>-Phenylenedimethylene)di-1<i>H</i>-imidazol-1-ium
 bis(4-nitrobenzoate)--4-nitrobenzoic acid (1/2)
;
_journal_coeditor_code CI5093
_journal_issue 6
_journal_name_full 'Acta Crystallographica Section E'
_journal_page_first o1485
_journal_paper_doi 10.1107/S160053681001929X
_journal_volume 66
_journal_year 2010
_chemical_formula_iupac 'C14 H16 N4 2+, 2C7 H4 N O4-, 2C7 H5 N O4'
_chemical_formula_moiety 'C14 H16 N4 2+, 2(C7 H4 N O4 -), 2(C7 H5 N O4)'
_chemical_formula_sum 'C42 H34 N8 O16'
_chemical_formula_weight 906.77
_chemical_name_systematic
;
3,3'-(<i>p</i>-Phenylenedimethylene)di-1<i>H</i>-imidazol-1-ium
bis(4-nitrobenzoate)--4-nitrobenzoic acid (1/2)
;
_space_group_IT_number 2
_symmetry_cell_setting triclinic
_symmetry_space_group_name_Hall '-P 1'
_symmetry_space_group_name_H-M 'P -1'
_atom_sites_solution_hydrogens geom
_atom_sites_solution_primary direct
_atom_sites_solution_secondary difmap
_audit_creation_method SHELXL-97
_cell_angle_alpha 112.94(3)
_cell_angle_beta 102.49(3)
_cell_angle_gamma 101.94(3)
_cell_formula_units_Z 1
_cell_length_a 7.2659(15)
_cell_length_b 12.689(3)
_cell_length_c 13.028(3)
_cell_measurement_reflns_used 3889
_cell_measurement_temperature 295(2)
_cell_measurement_theta_max 22.68
_cell_measurement_theta_min 4.57
_cell_volume 1021.8(6)
_computing_cell_refinement 'SAINT (Bruker, 1999)'
_computing_data_collection 'SMART (Bruker, 1998)'
_computing_data_reduction 'SAINT (Bruker, 1999)'
_computing_molecular_graphics 'SHELXTL (Sheldrick, 2008)'
_computing_publication_material 'SHELXTL (Sheldrick, 2008)'
_computing_structure_refinement 'SHELXL97 (Sheldrick, 2008)'
_computing_structure_solution 'SHELXS97 (Sheldrick, 2008)'
_diffrn_ambient_temperature 295(2)
_diffrn_measured_fraction_theta_full 0.998
_diffrn_measured_fraction_theta_max 0.998
_diffrn_measurement_device_type 'Bruker SMART CCD area-detector'
_diffrn_measurement_method '\f and \w scans'
_diffrn_radiation_monochromator graphite
_diffrn_radiation_source 'fine--focus sealed tube'
_diffrn_radiation_type MoK\a
_diffrn_radiation_wavelength 0.71073
_diffrn_reflns_av_R_equivalents 0.0656
_diffrn_reflns_av_sigmaI/netI 0.0870
_diffrn_reflns_limit_h_max 8
_diffrn_reflns_limit_h_min -8
_diffrn_reflns_limit_k_max 15
_diffrn_reflns_limit_k_min -15
_diffrn_reflns_limit_l_max 15
_diffrn_reflns_limit_l_min -15
_diffrn_reflns_number 8835
_diffrn_reflns_theta_full 24.99
_diffrn_reflns_theta_max 24.99
_diffrn_reflns_theta_min 3.00
_diffrn_standards_number 0
_exptl_absorpt_coefficient_mu 0.116
_exptl_absorpt_correction_T_max 0.971
_exptl_absorpt_correction_T_min 0.968
_exptl_absorpt_correction_type multi-scan
_exptl_absorpt_process_details '(<i>SADABS</i>; Sheldrick, 1996)'
_exptl_crystal_colour colourless
_exptl_crystal_density_diffrn 1.474
_exptl_crystal_density_method 'not measured'
_exptl_crystal_description Prism
_exptl_crystal_F_000 470
_exptl_crystal_size_max 0.20
_exptl_crystal_size_mid 0.20
_exptl_crystal_size_min 0.20
_refine_diff_density_max 0.422
_refine_diff_density_min -0.241
_refine_ls_extinction_method none
_refine_ls_goodness_of_fit_ref 1.185
_refine_ls_hydrogen_treatment constr
_refine_ls_matrix_type full
_refine_ls_number_parameters 298
_refine_ls_number_reflns 3590
_refine_ls_number_restraints 0
_refine_ls_restrained_S_all 1.185
_refine_ls_R_factor_all 0.1508
_refine_ls_R_factor_gt 0.0814
_refine_ls_shift/su_max 0.001
_refine_ls_shift/su_mean 0.000
_refine_ls_structure_factor_coef Fsqd
_refine_ls_weighting_details 'calc w=1/[\s^2^(Fo^2^)+(0.0648P)^2^+0.2399P] where P=(Fo^2^+2Fc^2^)/3'
_refine_ls_weighting_scheme calc
_refine_ls_wR_factor_gt 0.1681
_refine_ls_wR_factor_ref 0.1909
_reflns_number_gt 2019
_reflns_number_total 3590
_reflns_threshold_expression I>2\s(I)
_cod_data_source_file ci5093.cif
_cod_data_source_block I
_cod_original_sg_symbol_H-M 'P -1 '
_cod_original_formula_sum 'C42 H34 N8 O16 '
_cod_database_code 2226082
_cod_database_fobs_code 2226082

loop_
_symmetry_equiv_pos_as_xyz
'x, y, z'
'-x, -y, -z'

loop_
_atom_site_type_symbol
_atom_site_label
_atom_site_fract_x
_atom_site_fract_y
_atom_site_fract_z
_atom_site_U_iso_or_equiv
_atom_site_adp_type
_atom_site_calc_flag
_atom_site_refinement_flags
_atom_site_occupancy
_atom_site_disorder_assembly
_atom_site_disorder_group
O O7 0.1748(5) 0.3773(3) 0.6201(3) 0.0628(9) Uani d . 1 . .
O O8 0.2413(5) 0.4626(3) 0.5069(3) 0.0636(9) Uani d . 1 . .
N N4 0.2722(5) 0.3310(3) 0.2960(3) 0.0468(9) Uani d . 1 . .
H H4A 0.2596 0.3328 0.3607 0.056 Uiso calc R 1 . .
N N3 0.3203(4) 0.3884(3) 0.1672(3) 0.0341(8) Uani d . 1 . .
C C11 0.2099(5) 0.5846(3) 0.6892(3) 0.0346(10) Uani d . 1 . .
C C12 0.1960(6) 0.5971(4) 0.7973(3) 0.0378(10) Uani d . 1 . .
H H12 0.1787 0.5305 0.8124 0.045 Uiso calc R 1 . .
C C20 0.0546(6) 0.4031(4) -0.0614(3) 0.0417(11) Uani d . 1 . .
H H20 0.0910 0.3371 -0.1031 0.050 Uiso calc R 1 . .
C C10 0.2349(6) 0.6835(4) 0.6673(4) 0.0454(11) Uani d . 1 . .
H H10 0.2447 0.6753 0.5947 0.054 Uiso calc R 1 . .
C C21 -0.1173(6) 0.4176(4) -0.1146(4) 0.0417(11) Uani d . 1 . .
H H21 -0.1952 0.3621 -0.1918 0.050 Uiso calc R 1 . .
C C13 0.2074(6) 0.7074(4) 0.8830(4) 0.0426(11) Uani d . 1 . .
H H13 0.1981 0.7160 0.9558 0.051 Uiso calc R 1 . .
C C17 0.2842(6) 0.2657(4) 0.1182(4) 0.0397(10) Uani d . 1 . .
H H17 0.2808 0.2161 0.0427 0.048 Uiso calc R 1 . .
C C8 0.2328(6) 0.8040(4) 0.8581(4) 0.0423(11) Uani d . 1 . .
C C14 0.2070(6) 0.4663(4) 0.5962(4) 0.0417(11) Uani d . 1 . .
C C19 0.1743(6) 0.4850(4) 0.0531(3) 0.0359(10) Uani d . 1 . .
C C9 0.2457(6) 0.7939(4) 0.7505(4) 0.0510(12) Uani d . 1 . .
H H9 0.2612 0.8603 0.7351 0.061 Uiso calc R 1 . .
N N2 0.2409(6) 0.9230(4) 0.9474(4) 0.0642(12) Uani d . 1 . .
C C15 0.3111(6) 0.4252(4) 0.2754(4) 0.0405(10) Uani d . 1 . .
H H15 0.3291 0.5044 0.3279 0.049 Uiso calc R 1 . .
O O6 0.2194(6) 0.9302(3) 1.0400(3) 0.0946(14) Uani d . 1 . .
C C16 0.2548(6) 0.2308(4) 0.1995(4) 0.0445(11) Uani d . 1 . .
H H16 0.2277 0.1525 0.1913 0.053 Uiso calc R 1 . .
O O5 0.2639(7) 1.0065(3) 0.9231(4) 0.1088(16) Uani d . 1 . .
C C18 0.3622(6) 0.4672(4) 0.1113(4) 0.0472(11) Uani d . 1 . .
H H18A 0.4226 0.4318 0.0525 0.057 Uiso calc R 1 . .
H H18B 0.4567 0.5452 0.1706 0.057 Uiso calc R 1 . .
C C4 0.4933(6) 0.8837(3) 0.5529(3) 0.0360(10) Uani d . 1 . .
O O3 0.4409(5) 0.7026(3) 0.3853(3) 0.0731(11) Uani d . 1 . .
O O2 0.4178(6) 1.2399(3) 0.8522(3) 0.0791(11) Uani d . 1 . .
O O4 0.7429(5) 0.7925(3) 0.5183(3) 0.0700(10) Uani d . 1 . .
C C1 0.3648(7) 1.0618(4) 0.6869(4) 0.0423(11) Uani d . 1 . .
N N1 0.2961(7) 1.1562(4) 0.7606(4) 0.0616(11) Uani d . 1 . .
C C5 0.6275(6) 0.9830(3) 0.6549(3) 0.0417(11) Uani d . 1 . .
H H5 0.7610 0.9887 0.6779 0.050 Uiso calc R 1 . .
C C3 0.2940(6) 0.8758(4) 0.5190(3) 0.0432(11) Uani d . 1 . .
H H3 0.2041 0.8099 0.4503 0.052 Uiso calc R 1 . .
C C2 0.2281(7) 0.9650(4) 0.5863(4) 0.0473(11) Uani d . 1 . .
H H2 0.0947 0.9596 0.5642 0.057 Uiso calc R 1 . .
C C6 0.5638(7) 1.0733(4) 0.7224(4) 0.0451(11) Uani d . 1 . .
H H6 0.6533 1.1403 0.7903 0.054 Uiso calc R 1 . .
C C7 0.5608(8) 0.7845(4) 0.4785(4) 0.0470(11) Uani d . 1 . .
O O1 0.1202(7) 1.1467(4) 0.7276(4) 0.1083(15) Uani d . 1 . .
H H2A 0.2107 0.3206 0.5773 0.162 Uiso d R 1 . .

loop_
_atom_site_aniso_label
_atom_site_aniso_U_11
_atom_site_aniso_U_22
_atom_site_aniso_U_33
_atom_site_aniso_U_12
_atom_site_aniso_U_13
_atom_site_aniso_U_23
O7 0.086(3) 0.0432(19) 0.072(2) 0.0297(18) 0.0469(19) 0.0238(18)
O8 0.086(3) 0.065(2) 0.0381(19) 0.0274(19) 0.0290(18) 0.0162(17)
N4 0.048(2) 0.062(3) 0.035(2) 0.0202(19) 0.0143(17) 0.025(2)
N3 0.035(2) 0.038(2) 0.032(2) 0.0177(16) 0.0105(15) 0.0157(17)
C11 0.028(2) 0.039(2) 0.032(2) 0.0081(18) 0.0080(18) 0.013(2)
C12 0.039(3) 0.042(3) 0.041(3) 0.016(2) 0.019(2) 0.023(2)
C20 0.049(3) 0.041(3) 0.043(3) 0.023(2) 0.018(2) 0.021(2)
C10 0.058(3) 0.047(3) 0.034(3) 0.017(2) 0.017(2) 0.019(2)
C21 0.049(3) 0.038(3) 0.032(2) 0.013(2) 0.008(2) 0.013(2)
C13 0.041(3) 0.053(3) 0.034(2) 0.017(2) 0.016(2) 0.016(2)
C17 0.045(3) 0.034(2) 0.037(3) 0.020(2) 0.012(2) 0.011(2)
C8 0.038(3) 0.036(2) 0.041(3) 0.013(2) 0.009(2) 0.007(2)
C14 0.029(2) 0.045(3) 0.042(3) 0.009(2) 0.008(2) 0.013(2)
C19 0.036(3) 0.040(2) 0.037(3) 0.008(2) 0.011(2) 0.025(2)
C9 0.064(3) 0.043(3) 0.053(3) 0.019(2) 0.020(2) 0.026(3)
N2 0.065(3) 0.050(3) 0.059(3) 0.022(2) 0.013(2) 0.008(3)
C15 0.033(3) 0.040(3) 0.035(3) 0.015(2) 0.0044(19) 0.006(2)
O6 0.138(4) 0.083(3) 0.046(2) 0.055(3) 0.026(2) 0.006(2)
C16 0.046(3) 0.034(3) 0.050(3) 0.014(2) 0.010(2) 0.018(2)
O5 0.177(5) 0.046(2) 0.115(4) 0.046(3) 0.072(3) 0.029(2)
C18 0.041(3) 0.054(3) 0.053(3) 0.015(2) 0.014(2) 0.032(2)
C4 0.053(3) 0.025(2) 0.032(2) 0.012(2) 0.015(2) 0.0134(19)
O3 0.082(3) 0.047(2) 0.051(2) 0.0251(18) -0.0019(19) -0.0063(17)
O2 0.091(3) 0.054(2) 0.066(2) 0.023(2) 0.032(2) -0.001(2)
O4 0.057(2) 0.047(2) 0.076(2) 0.0193(17) 0.0156(19) 0.0005(18)
C1 0.056(3) 0.036(2) 0.046(3) 0.021(2) 0.025(2) 0.021(2)
N1 0.067(3) 0.049(3) 0.065(3) 0.023(2) 0.035(3) 0.015(2)
C5 0.044(3) 0.033(2) 0.042(3) 0.010(2) 0.010(2) 0.014(2)
C3 0.050(3) 0.036(3) 0.033(2) 0.009(2) 0.004(2) 0.013(2)
C2 0.047(3) 0.044(3) 0.043(3) 0.013(2) 0.011(2) 0.016(2)
C6 0.059(3) 0.033(2) 0.034(2) 0.012(2) 0.014(2) 0.009(2)
C7 0.066(4) 0.028(2) 0.042(3) 0.012(2) 0.015(3) 0.014(2)
O1 0.072(3) 0.086(3) 0.129(4) 0.040(2) 0.037(3) 0.003(3)

loop_
_atom_type_symbol
_atom_type_description
_atom_type_scat_dispersion_real
_atom_type_scat_dispersion_imag
_atom_type_scat_source
C C 0.0033 0.0016 'International Tables Vol C Tables 4.2.6.8 and 6.1.1.4'
H H 0.0000 0.0000 'International Tables Vol C Tables 4.2.6.8 and 6.1.1.4'
N N 0.0061 0.0033 'International Tables Vol C Tables 4.2.6.8 and 6.1.1.4'
O O 0.0106 0.0060 'International Tables Vol C Tables 4.2.6.8 and 6.1.1.4'

loop_
_geom_angle_atom_site_label_1
_geom_angle_atom_site_label_2
_geom_angle_atom_site_label_3
_geom_angle_site_symmetry_1
_geom_angle_site_symmetry_3
_geom_angle
_geom_angle_publ_flag
C14 O7 H2A . . 111.6 ?
C15 N4 C16 . . 109.4(3) ?
C15 N4 H4A . . 125.3 ?
C16 N4 H4A . . 125.3 ?
C15 N3 C17 . . 108.0(3) ?
C15 N3 C18 . . 125.0(3) ?
C17 N3 C18 . . 127.0(3) ?
C10 C11 C12 . . 119.4(4) ?
C10 C11 C14 . . 119.0(4) ?
C12 C11 C14 . . 121.6(4) ?
C13 C12 C11 . . 120.7(4) ?
C13 C12 H12 . . 119.7 ?
C11 C12 H12 . . 119.7 ?
C21 C20 C19 . . 121.1(4) ?
C21 C20 H20 . . 119.4 ?
C19 C20 H20 . . 119.4 ?
C9 C10 C11 . . 121.2(4) ?
C9 C10 H10 . . 119.4 ?
C11 C10 H10 . . 119.4 ?
C20 C21 C19 . 2_565 120.0(4) ?
C20 C21 H21 . . 120.0 ?
C19 C21 H21 2_565 . 120.0 ?
C8 C13 C12 . . 118.3(4) ?
C8 C13 H13 . . 120.8 ?
C12 C13 H13 . . 120.8 ?
C16 C17 N3 . . 107.1(4) ?
C16 C17 H17 . . 126.4 ?
N3 C17 H17 . . 126.4 ?
C13 C8 C9 . . 122.2(4) ?
C13 C8 N2 . . 119.5(4) ?
C9 C8 N2 . . 118.2(4) ?
O8 C14 O7 . . 124.9(4) ?
O8 C14 C11 . . 119.4(4) ?
O7 C14 C11 . . 115.7(4) ?
C20 C19 C21 . 2_565 118.8(4) ?
C20 C19 C18 . . 120.6(4) ?
C21 C19 C18 2_565 . 120.5(4) ?
C10 C9 C8 . . 118.2(4) ?
C10 C9 H9 . . 120.9 ?
C8 C9 H9 . . 120.9 ?
O5 N2 O6 . . 123.9(4) ?
O5 N2 C8 . . 118.0(5) ?
O6 N2 C8 . . 118.1(5) ?
N4 C15 N3 . . 108.4(4) ?
N4 C15 H15 . . 125.8 ?
N3 C15 H15 . . 125.8 ?
C17 C16 N4 . . 107.0(4) ?
C17 C16 H16 . . 126.5 ?
N4 C16 H16 . . 126.5 ?
N3 C18 C19 . . 111.7(3) ?
N3 C18 H18A . . 109.3 ?
C19 C18 H18A . . 109.3 ?
N3 C18 H18B . . 109.3 ?
C19 C18 H18B . . 109.3 ?
H18A C18 H18B . . 107.9 ?
C5 C4 C3 . . 119.5(4) ?
C5 C4 C7 . . 121.0(4) ?
C3 C4 C7 . . 119.6(4) ?
C2 C1 C6 . . 122.6(4) ?
C2 C1 N1 . . 118.9(4) ?
C6 C1 N1 . . 118.5(4) ?
O1 N1 O2 . . 123.3(4) ?
O1 N1 C1 . . 118.3(4) ?
O2 N1 C1 . . 118.4(5) ?
C6 C5 C4 . . 120.4(4) ?
C6 C5 H5 . . 119.8 ?
C4 C5 H5 . . 119.8 ?
C2 C3 C4 . . 120.7(4) ?
C2 C3 H3 . . 119.7 ?
C4 C3 H3 . . 119.7 ?
C1 C2 C3 . . 118.4(4) ?
C1 C2 H2 . . 120.8 ?
C3 C2 H2 . . 120.8 ?
C1 C6 C5 . . 118.5(4) ?
C1 C6 H6 . . 120.7 ?
C5 C6 H6 . . 120.7 ?
O3 C7 O4 . . 124.3(4) ?
O3 C7 C4 . . 119.0(5) ?
O4 C7 C4 . . 116.7(4) ?

loop_
_geom_bond_atom_site_label_1
_geom_bond_atom_site_label_2
_geom_bond_site_symmetry_2
_geom_bond_distance
_geom_bond_publ_flag
O7 C14 . 1.274(5) ?
O7 H2A . 0.85 ?
O8 C14 . 1.227(5) ?
N4 C15 . 1.313(5) ?
N4 C16 . 1.354(5) ?
N4 H4A . 0.86 ?
N3 C15 . 1.324(5) ?
N3 C17 . 1.373(5) ?
N3 C18 . 1.469(5) ?
C11 C10 . 1.378(5) ?
C11 C12 . 1.383(5) ?
C11 C14 . 1.510(5) ?
C12 C13 . 1.380(5) ?
C12 H12 . 0.93 ?
C20 C21 . 1.376(5) ?
C20 C19 . 1.385(5) ?
C20 H20 . 0.93 ?
C10 C9 . 1.370(6) ?
C10 H10 . 0.93 ?
C21 C19 2_565 1.387(5) ?
C21 H21 . 0.93 ?
C13 C8 . 1.373(5) ?
C13 H13 . 0.93 ?
C17 C16 . 1.336(5) ?
C17 H17 . 0.93 ?
C8 C9 . 1.382(6) ?
C8 N2 . 1.484(5) ?
C19 C21 2_565 1.387(5) ?
C19 C18 . 1.519(5) ?
C9 H9 . 0.93 ?
N2 O5 . 1.210(5) ?
N2 O6 . 1.220(5) ?
C15 H15 . 0.93 ?
C16 H16 . 0.93 ?
C18 H18A . 0.97 ?
C18 H18B . 0.97 ?
C4 C5 . 1.389(5) ?
C4 C3 . 1.389(5) ?
C4 C7 . 1.509(6) ?
O3 C7 . 1.224(5) ?
O2 N1 . 1.225(5) ?
O4 C7 . 1.279(5) ?
C1 C2 . 1.374(6) ?
C1 C6 . 1.377(6) ?
C1 N1 . 1.472(5) ?
N1 O1 . 1.221(5) ?
C5 C6 . 1.382(5) ?
C5 H5 . 0.93 ?
C3 C2 . 1.382(5) ?
C3 H3 . 0.93 ?
C2 H2 . 0.93 ?
C6 H6 . 0.93 ?

loop_
_geom_hbond_atom_site_label_D
_geom_hbond_atom_site_label_H
_geom_hbond_atom_site_label_A
_geom_hbond_site_symmetry_A
_geom_hbond_distance_DH
_geom_hbond_distance_HA
_geom_hbond_distance_DA
_geom_hbond_angle_DHA
O7 H2A O3 2_666 0.85 2.57 3.167(5) 128
O7 H2A O4 2_666 0.85 1.65 2.494(5) 173
N4 H4A O8 1_555 0.86 2.03 2.690(5) 133
C15 H15 O3 . 0.93 2.23 3.073(7) 150
C17 H17 O5 1_544 0.93 2.46 3.228(7) 140
C21 H21 O3 2_565 0.93 2.46 3.321(6) 154
